data_8103395
loop_
_publ_author_name
'Boettcher, P.'
'Schnieders, F.'

_publ_section_title
;
 Darstellung und Kristallstruktur von Ag Te I
;
_journal_name_full 'Zeitschrift fuer Kristallographie (149,1979-)'
_journal_page_first 323
_journal_page_last 327
_journal_paper_doi 10.1524/zkri.1995.210.5.323
_journal_volume 210
_journal_year 1995
_chemical_formula_sum 'Ag I Te'
_chemical_name_systematic 'Ag Te I'
_space_group_IT_number 70
_symmetry_space_group_name_Hall '-F 2uv 2vw'
_symmetry_space_group_name_H-M 'F d d d :2'
_cell_angle_alpha 90
_cell_angle_beta 90
_cell_angle_gamma 90
_cell_formula_units_Z 32
_cell_length_a 4.868
_cell_length_b 24.999
_cell_length_c 25.727
_cell_volume 3130.851
_citation_journal_id_ASTM ZEKRDZ
_cod_data_source_file silver1-2_328.cif
_cod_data_source_block Ag1I1Te1
_cod_original_formula_sum 'Ag1 I1 Te1'
_cod_database_code 8103395

loop_
_symmetry_equiv_pos_as_xyz
x,y,z
-x+1/4,-y+1/4,z
x,-y+1/4,-z+1/4
-x+1/4,y,-z+1/4
-x,-y,-z
x-1/4,y-1/4,-z
-x,y-1/4,z-1/4
x-1/4,-y,z-1/4
x,y+1/2,z+1/2
-x+1/4,-y+3/4,z+1/2
x,-y+3/4,-z+3/4
-x+1/4,y+1/2,-z+3/4
-x,-y+1/2,-z+1/2
x-1/4,y+1/4,-z+1/2
-x,y+1/4,z+1/4
x-1/4,-y+1/2,z+1/4
x+1/2,y,z+1/2
-x+3/4,-y+1/4,z+1/2
x+1/2,-y+1/4,-z+3/4
-x+3/4,y,-z+3/4
-x+1/2,-y,-z+1/2
x+1/4,y-1/4,-z+1/2
-x+1/2,y-1/4,z+1/4
x+1/4,-y,z+1/4
x+1/2,y+1/2,z
-x+3/4,-y+3/4,z
x+1/2,-y+3/4,-z+1/4
-x+3/4,y+1/2,-z+1/4
-x+1/2,-y+1/2,-z
x+1/4,y+1/4,-z
-x+1/2,y+1/4,z-1/4
x+1/4,-y+1/2,z-1/4

loop_
_atom_site_label
_atom_site_type_symbol
_atom_site_fract_x
_atom_site_fract_y
_atom_site_fract_z
_atom_site_occupancy
_atom_site_U_iso_or_equiv
Ag1 Ag+1 0.125 0.125 0.625 0.548 0.0
Te1 Te 0.01916 0.07381 0.42174 1 0.0
Ag3 Ag+1 0.125 0.125 0.26465 0.992 0.0
Ag2 Ag+1 0.125 0.125 0.125 0.356 0.0
Ag4 Ag+1 0.1174 -0.08353 0.83826 0.27 0.0
I1 I-1 0.1151 -0.05015 0.30378 1 0.0
